data_1503002
loop_
_publ_author_name
'Bisai, Vishnumaya'
'Sarpong, Richmond'

_publ_section_title
;
 Methoxypyridines in the synthesis of Lycopodium alkaloids: total
 synthesis of (+/-)-lycoposerramine R.
;
_journal_issue 11
_journal_name_full 'Organic letters'
_journal_page_first 2551
_journal_page_last 2553
_journal_paper_doi 10.1021/ol100823t
_journal_volume 12
_journal_year 2010
_chemical_formula_sum 'C16 H18 I N O3'
_chemical_formula_weight 399.21
_chemical_name_common VM-iodolactone
_chemical_name_systematic
;
 sarpong12
;
_space_group.centring_type P

_space_group_IT_number 14
_space_group.IT_number 14

_symmetry_cell_setting monoclinic
_symmetry_space_group_name_Hall '-P 2ybc'
_symmetry_space_group_name_H-M 'P 1 21/c 1'
_atom_sites_solution_hydrogens geom
_atom_sites_solution_primary direct
_atom_sites_solution_secondary difmap
_audit_creation_method SHELXL-97
_cell_angle_alpha 90.00
_cell_angle_beta 91.435(3)
_cell_angle_gamma 90.00
_cell_formula_units_Z 4
_cell_length_a 9.6608(9)
_cell_length_b 7.7675(7)
_cell_length_c 20.3906(19)
_cell_measurement_reflns_used 9871
_cell_measurement_temperature 100(2)
_cell_measurement_theta_max 67.78
_cell_measurement_theta_min 4.34
_cell_volume 1529.6(2)
_computing_cell_refinement 'Bruker SAINT'
_computing_data_collection 'Bruker APEX2'
_computing_data_reduction 'Bruker SAINT'
_computing_molecular_graphics ORTEP-32
_computing_publication_material WinGX
_computing_structure_refinement SHELXL-97
_computing_structure_solution SIR-2004
_diffrn_ambient_temperature 100(2)
_diffrn_detector_area_resol_mean 8.366
_diffrn_measured_fraction_theta_full 1.000
_diffrn_measured_fraction_theta_max 0.995
_diffrn_measurement_device_type 'Bruker APEX-II CCD'
_diffrn_measurement_method 'phi and omega scans'
_diffrn_radiation_monochromator 'HELIOS multilayer mirrors'
_diffrn_radiation_source 'microfocus rotating anode'
_diffrn_radiation_type CuK\a
_diffrn_radiation_wavelength 1.54178
_diffrn_reflns_av_R_equivalents 0.0247
_diffrn_reflns_av_sigmaI/netI 0.0138
_diffrn_reflns_limit_h_max 11
_diffrn_reflns_limit_h_min -8
_diffrn_reflns_limit_k_max 9
_diffrn_reflns_limit_k_min -8
_diffrn_reflns_limit_l_max 24
_diffrn_reflns_limit_l_min -24
_diffrn_reflns_number 19318
_diffrn_reflns_theta_full 67.00
_diffrn_reflns_theta_max 68.18
_diffrn_reflns_theta_min 4.34
_exptl_absorpt_coefficient_mu 16.536
_exptl_absorpt_correction_T_max 0.2886
_exptl_absorpt_correction_T_min 0.2416
_exptl_absorpt_correction_type multi-scan
_exptl_absorpt_process_details SADABS
_exptl_crystal_colour colorless
_exptl_crystal_density_diffrn 1.734
_exptl_crystal_density_method 'not measured'
_exptl_crystal_description prism
_exptl_crystal_F_000 792
_exptl_crystal_size_max 0.12
_exptl_crystal_size_mid 0.10
_exptl_crystal_size_min 0.10
_refine_diff_density_max 0.865
_refine_diff_density_min -0.547
_refine_diff_density_rms 0.080
_refine_ls_extinction_method none
_refine_ls_goodness_of_fit_ref 1.116
_refine_ls_hydrogen_treatment constr
_refine_ls_matrix_type full
_refine_ls_number_parameters 192
_refine_ls_number_reflns 2781
_refine_ls_number_restraints 0
_refine_ls_restrained_S_all 1.116
_refine_ls_R_factor_all 0.0199
_refine_ls_R_factor_gt 0.0196
_refine_ls_shift/su_max 0.001
_refine_ls_shift/su_mean 0.000
_refine_ls_structure_factor_coef Fsqd
_refine_ls_weighting_details 'calc w=1/[\s^2^(Fo^2^)+(0.0281P)^2^+1.8869P] where P=(Fo^2^+2Fc^2^)/3'
_refine_ls_weighting_scheme calc
_refine_ls_wR_factor_gt 0.0509
_refine_ls_wR_factor_ref 0.0510
_reflns_number_gt 2758
_reflns_number_total 2781
_reflns_threshold_expression >2sigma(I)
_cod_data_source_file ol100823t_si_001.cif
_cod_data_source_block sarpong12
_cod_depositor_comments
;
The following automatic conversions were performed:

'_symmetry_cell_setting' value 'Monoclinic' changed to 'monoclinic'
according to /home/saulius/struct/CIF-dictionaries/cif_core.dic
dictionary named 'cif_core.dic' version 2.4.2 from 2011-04-26.

Automatic conversion script
Id: cif_fix_values 1715 2011-07-08 13:25:40Z adriana 

The following automatic conversions were performed:

'_space_group.centring_type' value 'primitive' was replaced with the
value 'P' as specified in the replacement file
'/home/antanas/src/cod-tools/trunk/data/replacement-values/replacement_values.lst'.

Automatic conversion script
Id: cif_fix_values 5642 2017-10-24 12:04:52Z antanas 
;
_cod_original_sg_symbol_H-M P2(1)/c
_cod_database_code 1503002

loop_
_symmetry_equiv_pos_as_xyz
'x, y, z'
'-x, y+1/2, -z+1/2'
'-x, -y, -z'
'x, -y-1/2, z-1/2'

loop_
_atom_site_label
_atom_site_type_symbol
_atom_site_fract_x
_atom_site_fract_y
_atom_site_fract_z
_atom_site_U_iso_or_equiv
_atom_site_adp_type
_atom_site_occupancy
_atom_site_symmetry_multiplicity
_atom_site_calc_flag
_atom_site_refinement_flags
C1 C 0.1046(2) 0.1454(3) 0.62150(11) 0.0123(4) Uani 1 1 d .
C2 C 0.1295(3) -0.0034(3) 0.57628(12) 0.0145(5) Uani 1 1 d .
H2A H 0.1874 0.0316 0.5392 0.017 Uiso 1 1 calc R
H2B H 0.0410 -0.0511 0.5587 0.017 Uiso 1 1 calc R
C3 C 0.2059(2) -0.1355(3) 0.62067(11) 0.0127(5) Uani 1 1 d .
H3 H 0.1342 -0.2114 0.6402 0.015 Uiso 1 1 calc R
C4 C 0.3069(2) -0.2510(3) 0.58511(11) 0.0133(4) Uani 1 1 d .
H4A H 0.2603 -0.2974 0.5451 0.016 Uiso 1 1 calc R
H4B H 0.3317 -0.3496 0.6138 0.016 Uiso 1 1 calc R
C5 C 0.4410(2) -0.1584(3) 0.56539(10) 0.0115(4) Uani 1 1 d .
H5 H 0.4156 -0.0551 0.5384 0.014 Uiso 1 1 calc R
C6 C 0.5125(2) -0.0980(3) 0.62910(10) 0.0107(4) Uani 1 1 d .
H6 H 0.5281 -0.2003 0.6581 0.013 Uiso 1 1 calc R
C7 C 0.4245(2) 0.0318(3) 0.66527(11) 0.0102(4) Uani 1 1 d .
H7 H 0.4222 0.1431 0.6406 0.012 Uiso 1 1 calc R
C8 C 0.2737(2) -0.0289(3) 0.67746(11) 0.0112(5) Uani 1 1 d .
C9 C 0.1816(2) 0.1293(3) 0.67953(11) 0.0120(4) Uani 1 1 d .
C10 C 0.1733(2) 0.2599(3) 0.72611(11) 0.0143(5) Uani 1 1 d .
H10 H 0.2241 0.2532 0.7665 0.017 Uiso 1 1 calc R
C11 C 0.0894(2) 0.3992(3) 0.71201(11) 0.0155(5) Uani 1 1 d .
H11 H 0.0805 0.4906 0.7425 0.019 Uiso 1 1 calc R
C12 C 0.0171(2) 0.4024(3) 0.65118(11) 0.0138(5) Uani 1 1 d .
C13 C 0.5287(2) -0.2787(3) 0.52439(11) 0.0149(5) Uani 1 1 d .
H13A H 0.6132 -0.2190 0.5116 0.022 Uiso 1 1 calc R
H13B H 0.4758 -0.3135 0.4849 0.022 Uiso 1 1 calc R
H13C H 0.5535 -0.3810 0.5503 0.022 Uiso 1 1 calc R
C14 C 0.2921(2) -0.1235(3) 0.74282(11) 0.0133(4) Uani 1 1 d .
H14A H 0.2081 -0.1128 0.7693 0.016 Uiso 1 1 calc R
H14B H 0.3119 -0.2470 0.7357 0.016 Uiso 1 1 calc R
C15 C 0.4134(3) -0.0349(3) 0.77589(12) 0.0131(5) Uani 1 1 d .
C16 C -0.1373(3) 0.5483(4) 0.57771(14) 0.0258(6) Uani 1 1 d .
H16A H -0.0716 0.5439 0.5419 0.039 Uiso 1 1 calc R
H16B H -0.1909 0.6553 0.5746 0.039 Uiso 1 1 calc R
H16C H -0.2003 0.4496 0.5744 0.039 Uiso 1 1 calc R
N1 N 0.0219(2) 0.2792(3) 0.60635(9) 0.0139(4) Uani 1 1 d .
O1 O 0.48307(17) 0.0604(2) 0.73083(8) 0.0134(3) Uani 1 1 d .
O2 O 0.4510(2) -0.0359(2) 0.83247(9) 0.0194(4) Uani 1 1 d .
O3 O -0.06283(19) 0.5428(2) 0.63959(9) 0.0189(4) Uani 1 1 d .
I1 I 0.712457(13) 0.026585(18) 0.613543(6) 0.01166(7) Uani 1 1 d .

loop_
_atom_site_aniso_label
_atom_site_aniso_U_11
_atom_site_aniso_U_22
_atom_site_aniso_U_33
_atom_site_aniso_U_23
_atom_site_aniso_U_13
_atom_site_aniso_U_12
C1 0.0069(10) 0.0164(11) 0.0136(10) -0.0001(9) -0.0012(8) 0.0000(9)
C2 0.0112(12) 0.0181(11) 0.0138(12) -0.0028(9) -0.0061(9) 0.0026(9)
C3 0.0104(11) 0.0137(11) 0.0136(10) -0.0011(9) -0.0050(8) -0.0020(8)
C4 0.0134(11) 0.0107(10) 0.0155(10) -0.0027(9) -0.0071(9) 0.0000(9)
C5 0.0135(11) 0.0103(10) 0.0103(10) -0.0016(8) -0.0053(8) 0.0024(9)
C6 0.0090(10) 0.0112(11) 0.0118(10) -0.0001(8) -0.0030(8) -0.0005(9)
C7 0.0103(11) 0.0122(11) 0.0080(10) -0.0014(8) -0.0049(8) -0.0004(8)
C8 0.0101(11) 0.0132(11) 0.0102(11) -0.0009(8) -0.0032(9) -0.0005(9)
C9 0.0083(10) 0.0144(11) 0.0132(10) 0.0010(9) -0.0009(8) -0.0008(9)
C10 0.0119(11) 0.0187(12) 0.0122(10) -0.0006(9) -0.0023(8) 0.0001(9)
C11 0.0142(11) 0.0157(12) 0.0166(11) -0.0042(9) -0.0015(9) 0.0009(9)
C12 0.0091(10) 0.0149(11) 0.0173(11) 0.0020(9) 0.0002(8) 0.0034(9)
C13 0.0166(11) 0.0135(11) 0.0143(11) -0.0031(9) -0.0052(9) 0.0047(9)
C14 0.0138(11) 0.0137(11) 0.0122(10) 0.0021(9) -0.0024(8) -0.0009(9)
C15 0.0140(12) 0.0121(11) 0.0131(12) -0.0007(8) -0.0014(9) 0.0027(9)
C16 0.0272(15) 0.0254(14) 0.0241(14) 0.0005(11) -0.0103(11) 0.0131(11)
N1 0.0105(9) 0.0176(10) 0.0135(9) -0.0007(8) -0.0015(7) 0.0016(8)
O1 0.0136(8) 0.0166(8) 0.0098(7) -0.0025(6) -0.0042(6) -0.0023(7)
O2 0.0245(10) 0.0223(10) 0.0112(8) -0.0006(6) -0.0061(7) -0.0017(7)
O3 0.0164(9) 0.0191(9) 0.0209(9) -0.0009(7) -0.0045(7) 0.0065(7)
I1 0.00896(9) 0.01464(10) 0.01123(9) -0.00109(5) -0.00251(6) 0.00062(5)

loop_
_atom_type_symbol
_atom_type_description
_atom_type_scat_dispersion_real
_atom_type_scat_dispersion_imag
_atom_type_scat_source
C C 0.0181 0.0091 'International Tables Vol C Tables 4.2.6.8 and 6.1.1.4'
H H 0.0000 0.0000 'International Tables Vol C Tables 4.2.6.8 and 6.1.1.4'
N N 0.0311 0.0180 'International Tables Vol C Tables 4.2.6.8 and 6.1.1.4'
O O 0.0492 0.0322 'International Tables Vol C Tables 4.2.6.8 and 6.1.1.4'
I I -0.3257 6.8362 'International Tables Vol C Tables 4.2.6.8 and 6.1.1.4'

loop_
_geom_angle_atom_site_label_1
_geom_angle_atom_site_label_2
_geom_angle_atom_site_label_3
_geom_angle
N1 C1 C9 124.7(2)
N1 C1 C2 123.9(2)
C9 C1 C2 111.3(2)
C1 C2 C3 103.45(19)
C1 C2 H2A 111.1
C3 C2 H2A 111.1
C1 C2 H2B 111.1
C3 C2 H2B 111.1
H2A C2 H2B 109.0
C4 C3 C2 114.52(19)
C4 C3 C8 113.88(18)
C2 C3 C8 105.64(19)
C4 C3 H3 107.5
C2 C3 H3 107.5
C8 C3 H3 107.5
C3 C4 C5 113.66(19)
C3 C4 H4A 108.8
C5 C4 H4A 108.8
C3 C4 H4B 108.8
C5 C4 H4B 108.8
H4A C4 H4B 107.7
C13 C5 C6 114.08(18)
C13 C5 C4 109.77(18)
C6 C5 C4 106.61(17)
C13 C5 H5 108.8
C6 C5 H5 108.8
C4 C5 H5 108.8
C7 C6 C5 111.63(18)
C7 C6 I1 106.46(14)
C5 C6 I1 113.19(14)
C7 C6 H6 108.5
C5 C6 H6 108.5
I1 C6 H6 108.5
O1 C7 C6 109.68(17)
O1 C7 C8 104.09(17)
C6 C7 C8 114.42(18)
O1 C7 H7 109.5
C6 C7 H7 109.5
C8 C7 H7 109.5
C9 C8 C14 114.84(19)
C9 C8 C3 102.41(18)
C14 C8 C3 115.53(19)
C9 C8 C7 108.10(18)
C14 C8 C7 101.33(18)
C3 C8 C7 114.90(19)
C1 C9 C10 118.5(2)
C1 C9 C8 110.6(2)
C10 C9 C8 130.7(2)
C11 C10 C9 118.3(2)
C11 C10 H10 120.9
C9 C10 H10 120.9
C10 C11 C12 118.3(2)
C10 C11 H11 120.8
C12 C11 H11 120.8
N1 C12 O3 119.4(2)
N1 C12 C11 124.7(2)
O3 C12 C11 115.9(2)
C5 C13 H13A 109.5
C5 C13 H13B 109.5
H13A C13 H13B 109.5
C5 C13 H13C 109.5
H13A C13 H13C 109.5
H13B C13 H13C 109.5
C15 C14 C8 104.07(18)
C15 C14 H14A 110.9
C8 C14 H14A 110.9
C15 C14 H14B 110.9
C8 C14 H14B 110.9
H14A C14 H14B 109.0
O2 C15 O1 120.4(2)
O2 C15 C14 129.9(2)
O1 C15 C14 109.68(19)
O3 C16 H16A 109.5
O3 C16 H16B 109.5
H16A C16 H16B 109.5
O3 C16 H16C 109.5
H16A C16 H16C 109.5
H16B C16 H16C 109.5
C12 N1 C1 115.6(2)
C15 O1 C7 110.33(17)
C12 O3 C16 116.64(19)

loop_
_geom_bond_atom_site_label_1
_geom_bond_atom_site_label_2
_geom_bond_distance
C1 N1 1.343(3)
C1 C9 1.388(3)
C1 C2 1.502(3)
C2 C3 1.544(3)
C2 H2A 0.9900
C2 H2B 0.9900
C3 C4 1.523(3)
C3 C8 1.555(3)
C3 H3 1.0000
C4 C5 1.544(3)
C4 H4A 0.9900
C4 H4B 0.9900
C5 C13 1.525(3)
C5 C6 1.530(3)
C5 H5 1.0000
C6 C7 1.522(3)
C6 I1 2.190(2)
C6 H6 1.0000
C7 O1 1.456(3)
C7 C8 1.556(3)
C7 H7 1.0000
C8 C9 1.518(3)
C8 C14 1.528(3)
C9 C10 1.394(3)
C10 C11 1.377(3)
C10 H10 0.9500
C11 C12 1.408(3)
C11 H11 0.9500
C12 N1 1.325(3)
C12 O3 1.353(3)
C13 H13A 0.9800
C13 H13B 0.9800
C13 H13C 0.9800
C14 C15 1.504(3)
C14 H14A 0.9900
C14 H14B 0.9900
C15 O2 1.201(3)
C15 O1 1.370(3)
C16 O3 1.437(3)
C16 H16A 0.9800
C16 H16B 0.9800
C16 H16C 0.9800
